data_2243779
loop_
_publ_author_name
'Ullah, Nisar'
'Stoeckli-Evans, Helen'

_publ_section_title
;
 The crystal structures, Hirshfeld surface analyses and energy frameworks
 of 8-{1-[3-(cyclopent-1-en-1-yl)benzyl]piperidin-4-yl}-2-methoxyquinoline
 and
 8-{4-[3-(cyclopent-1-en-1-yl)benzyl]piperazin-1-yl}-2-methoxyquinoline
;
_journal_issue 4
_journal_name_full 'Acta Crystallographica Section E'
_journal_page_first 372
_journal_page_last 377
_journal_paper_doi 10.1107/S2056989021002474
_journal_volume 77
_journal_year 2021
_chemical_formula_iupac 'C27 H30 N2 O'
_chemical_formula_moiety 'C27 H30 N2 O'
_chemical_formula_sum 'C27 H30 N2 O'
_chemical_formula_weight 398.53
_chemical_name_systematic
;
8-{1-[3-(Cyclopent-1-en-1-yl)benzyl]piperidin-4-yl}-2-methoxyquinoline
;
_space_group_crystal_system triclinic
_space_group_IT_number 2
_space_group_name_Hall '-P 1'
_space_group_name_H-M_alt 'P -1'
_atom_sites_solution_hydrogens geom
_atom_sites_solution_primary direct
_atom_sites_solution_secondary difmap
_audit_creation_method SHELXL-2018/3
_cell_angle_alpha 89.413(8)
_cell_angle_beta 79.094(7)
_cell_angle_gamma 82.270(7)
_cell_formula_units_Z 2
_cell_length_a 7.7099(7)
_cell_length_b 11.2838(10)
_cell_length_c 12.9539(13)
_cell_measurement_reflns_used 8113
_cell_measurement_temperature 173(2)
_cell_measurement_theta_max 26.13
_cell_measurement_theta_min 1.60
_cell_volume 1096.41(18)
_computing_cell_refinement
;
X-Area (Stoe & Cie, 2009)
;
_computing_data_collection
;
X-Area (Stoe & Cie, 2009)
;
_computing_data_reduction
;
X-RED32 (Stoe & Cie, 2009)
;
_computing_molecular_graphics
;
PLATON  (Spek, 2020) and Mercury (Macrae <i>et al.</i>,  2020)
;
_computing_publication_material
;
<i>SHELXL2018/3</i> (Sheldrick, 2015), PLATON (Spek, 2020) and
publCIF (Westrip, 2010)
;
_computing_structure_refinement
;
<i>SHELXL2018/3</i> (Sheldrick, 2015)
;
_computing_structure_solution
;
SHELXS97 (Sheldrick, 2008)
;
_diffrn_ambient_temperature 173(2)
_diffrn_detector 'image plate (34 cm diameter)'
_diffrn_measured_fraction_theta_full 0.999
_diffrn_measured_fraction_theta_max 0.999
_diffrn_measurement_device '2-circle goniometer'
_diffrn_measurement_device_type 'STOE IPDS 2'
_diffrn_measurement_method '\f + \w scans'
_diffrn_radiation_monochromator 'plane graphite'
_diffrn_radiation_source 'fine-focus sealed tube'
_diffrn_radiation_type MoK\a
_diffrn_radiation_wavelength 0.71073
_diffrn_reflns_av_R_equivalents 0.0376
_diffrn_reflns_av_unetI/netI 0.0508
_diffrn_reflns_limit_h_max 9
_diffrn_reflns_limit_h_min -9
_diffrn_reflns_limit_k_max 13
_diffrn_reflns_limit_k_min -13
_diffrn_reflns_limit_l_max 15
_diffrn_reflns_limit_l_min -15
_diffrn_reflns_number 14097
_diffrn_reflns_theta_full 25.242
_diffrn_reflns_theta_max 25.638
_diffrn_reflns_theta_min 1.822
_diffrn_source 'sealed X-ray tube, 12 x 0.4 mm long-fine focus'
_exptl_absorpt_coefficient_mu 0.073
_exptl_absorpt_correction_T_max 1.0000
_exptl_absorpt_correction_T_min 0.8967
_exptl_absorpt_correction_type multi-scan
_exptl_absorpt_process_details
;
(MULABS; Spek, 2020)
;
_exptl_crystal_colour colourless
_exptl_crystal_density_diffrn 1.207
_exptl_crystal_description block
_exptl_crystal_F_000 428
_exptl_crystal_size_max 0.450
_exptl_crystal_size_mid 0.370
_exptl_crystal_size_min 0.250
_refine_diff_density_max 0.312
_refine_diff_density_min -0.185
_refine_ls_extinction_coef 0.0094(16)
_refine_ls_extinction_expression Fc^*^=kFc[1+0.001xFc^2^\l^3^/sin(2\q)]^-1/4^
_refine_ls_extinction_method
;
(<i>SHELXL2018/3</i>; Sheldrick, 2015)
;
_refine_ls_goodness_of_fit_ref 0.829
_refine_ls_hydrogen_treatment constr
_refine_ls_matrix_type full
_refine_ls_number_parameters 273
_refine_ls_number_reflns 4138
_refine_ls_number_restraints 0
_refine_ls_restrained_S_all 0.829
_refine_ls_R_factor_all 0.0629
_refine_ls_R_factor_gt 0.0354
_refine_ls_shift/su_max 0.000
_refine_ls_shift/su_mean 0.000
_refine_ls_structure_factor_coef Fsqd
_refine_ls_weighting_details 'w=1/[\s^2^(Fo^2^)+(0.0484P)^2^] where P=(Fo^2^+2Fc^2^)/3'
_refine_ls_weighting_scheme calc
_refine_ls_wR_factor_gt 0.0792
_refine_ls_wR_factor_ref 0.0837
_reflns_number_gt 2585
_reflns_number_total 4138
_reflns_threshold_expression 'I > 2\s(I)'
_cod_data_source_file zv2005sup1.cif
_cod_data_source_block I
_cod_database_code 2243779
_shelx_space_group_comment
;
The symmetry employed for this shelxl refinement is uniquely defined
by the following loop, which should always be used as a source of
symmetry information in preference to the above space-group names.
They are only intended as comments.
;
_shelx_estimated_absorpt_t_min 0.968
_shelx_estimated_absorpt_t_max 0.982

loop_
_space_group_symop_operation_xyz
'x, y, z'
'-x, -y, -z'

loop_
_atom_site_type_symbol
_atom_site_label
_atom_site_fract_x
_atom_site_fract_y
_atom_site_fract_z
_atom_site_U_iso_or_equiv
_atom_site_adp_type
_atom_site_calc_flag
_atom_site_occupancy
_atom_site_disorder_assembly
_atom_site_disorder_group
O O1 -0.31520(16) 0.30564(11) 0.39378(9) 0.0592(3) Uani d 1 . .
N N1 -0.09673(16) 0.31466(10) 0.24743(9) 0.0366(3) Uani d 1 . .
N N2 0.39949(15) 0.61267(9) 0.18470(8) 0.0279(3) Uani d 1 . .
C C1 -0.2350(2) 0.26704(14) 0.29519(13) 0.0446(4) Uani d 1 . .
C C2 -0.3120(2) 0.17738(15) 0.25111(16) 0.0533(5) Uani d 1 . .
H H2 -0.409740 0.143721 0.290814 0.064 Uiso calc 1 . .
C C3 -0.2430(2) 0.14117(14) 0.15136(16) 0.0514(5) Uani d 1 . .
H H3 -0.293407 0.081958 0.119624 0.062 Uiso calc 1 . .
C C4 -0.0953(2) 0.19087(12) 0.09322(13) 0.0398(4) Uani d 1 . .
C C5 -0.0161(2) 0.15780(13) -0.01128(13) 0.0445(4) Uani d 1 . .
H H5 -0.065366 0.102091 -0.047870 0.053 Uiso calc 1 . .
C C6 0.1305(2) 0.20515(13) -0.06017(13) 0.0429(4) Uani d 1 . .
H H6 0.182521 0.182977 -0.130942 0.051 Uiso calc 1 . .
C C7 0.2054(2) 0.28677(12) -0.00641(11) 0.0361(3) Uani d 1 . .
H H7 0.309298 0.317564 -0.041440 0.043 Uiso calc 1 . .
C C8 0.13307(19) 0.32336(11) 0.09513(11) 0.0303(3) Uani d 1 . .
C C9 -0.02281(19) 0.27612(11) 0.14589(11) 0.0338(3) Uani d 1 . .
C C10 0.21444(18) 0.40881(11) 0.15518(10) 0.0291(3) Uani d 1 . .
H H10 0.191957 0.384932 0.230597 0.035 Uiso calc 1 . .
C C11 0.41514(18) 0.40490(11) 0.12068(11) 0.0322(3) Uani d 1 . .
H H11A 0.474251 0.322324 0.126794 0.039 Uiso calc 1 . .
H H11B 0.442908 0.428067 0.046058 0.039 Uiso calc 1 . .
C C12 0.48648(19) 0.48939(11) 0.18812(11) 0.0323(3) Uani d 1 . .
H H12A 0.467098 0.462037 0.261762 0.039 Uiso calc 1 . .
H H12B 0.616450 0.486966 0.163034 0.039 Uiso calc 1 . .
C C13 0.20593(18) 0.61870(12) 0.21814(11) 0.0323(3) Uani d 1 . .
H H13A 0.149684 0.702328 0.213674 0.039 Uiso calc 1 . .
H H13B 0.178461 0.594316 0.292439 0.039 Uiso calc 1 . .
C C14 0.12757(19) 0.53857(11) 0.15092(11) 0.0332(3) Uani d 1 . .
H H14A 0.147602 0.565916 0.077284 0.040 Uiso calc 1 . .
H H14B -0.002595 0.543682 0.176720 0.040 Uiso calc 1 . .
C C15 0.47093(19) 0.68831(11) 0.25299(10) 0.0310(3) Uani d 1 . .
H H15A 0.602393 0.678391 0.231762 0.037 Uiso calc 1 . .
H H15B 0.442130 0.660363 0.326154 0.037 Uiso calc 1 . .
C C16 0.40022(18) 0.81994(11) 0.25048(10) 0.0289(3) Uani d 1 . .
C C17 0.38518(19) 0.87725(12) 0.15602(11) 0.0339(3) Uani d 1 . .
H H17 0.416942 0.833137 0.091594 0.041 Uiso calc 1 . .
C C18 0.3239(2) 0.99862(12) 0.15611(11) 0.0371(4) Uani d 1 . .
H H18 0.314063 1.037213 0.091545 0.045 Uiso calc 1 . .
C C19 0.27704(19) 1.06377(12) 0.24901(11) 0.0352(3) Uani d 1 . .
H H19 0.234929 1.146760 0.247712 0.042 Uiso calc 1 . .
C C20 0.29069(18) 1.00935(11) 0.34499(11) 0.0303(3) Uani d 1 . .
C C21 0.35196(18) 0.88669(11) 0.34328(10) 0.0296(3) Uani d 1 . .
H H21 0.360782 0.847843 0.407859 0.036 Uiso calc 1 . .
C C22 0.24386(19) 1.07783(13) 0.44478(11) 0.0353(3) Uani d 1 . .
C C23 0.2242(2) 1.02292(14) 0.54733(12) 0.0479(4) Uani d 1 . .
H H23A 0.339477 0.978796 0.557619 0.057 Uiso calc 1 . .
H H23B 0.135586 0.966088 0.553796 0.057 Uiso calc 1 . .
C C24 0.1619(2) 1.12327(15) 0.62848(13) 0.0535(5) Uani d 1 . .
H H24A 0.234142 1.114906 0.684369 0.064 Uiso calc 1 . .
H H24B 0.035106 1.122668 0.661147 0.064 Uiso calc 1 . .
C C25 0.1867(3) 1.23818(16) 0.56826(15) 0.0723(6) Uani d 1 . .
H H25A 0.078370 1.297650 0.585603 0.087 Uiso calc 1 . .
H H25B 0.289265 1.273337 0.584998 0.087 Uiso calc 1 . .
C C26 0.2204(2) 1.20096(14) 0.45501(13) 0.0526(5) Uani d 1 . .
H H26 0.225071 1.254655 0.397896 0.063 Uiso calc 1 . .
C C27 -0.2468(3) 0.40355(19) 0.43470(14) 0.0682(6) Uani d 1 . .
H H27C -0.321335 0.429785 0.502637 0.102 Uiso calc 1 . .
H H27B -0.248148 0.469981 0.385397 0.102 Uiso calc 1 . .
H H27A -0.124284 0.377844 0.444035 0.102 Uiso calc 1 . .

loop_
_atom_site_aniso_label
_atom_site_aniso_U_11
_atom_site_aniso_U_22
_atom_site_aniso_U_33
_atom_site_aniso_U_12
_atom_site_aniso_U_13
_atom_site_aniso_U_23
O1 0.0465(7) 0.0720(8) 0.0567(8) -0.0146(6) -0.0006(6) 0.0222(6)
N1 0.0313(7) 0.0348(6) 0.0441(8) -0.0057(5) -0.0078(6) 0.0124(6)
N2 0.0288(6) 0.0232(5) 0.0319(6) -0.0030(5) -0.0068(5) -0.0030(5)
C1 0.0350(9) 0.0479(9) 0.0511(10) -0.0067(7) -0.0087(8) 0.0216(8)
C2 0.0372(10) 0.0484(10) 0.0812(14) -0.0197(8) -0.0207(9) 0.0316(9)
C3 0.0460(10) 0.0363(9) 0.0805(13) -0.0133(8) -0.0292(10) 0.0149(8)
C4 0.0372(9) 0.0248(7) 0.0633(11) -0.0061(6) -0.0240(8) 0.0107(7)
C5 0.0550(11) 0.0267(7) 0.0599(11) -0.0050(7) -0.0318(9) -0.0018(7)
C6 0.0550(11) 0.0321(8) 0.0446(9) -0.0025(7) -0.0190(8) -0.0044(7)
C7 0.0442(9) 0.0273(7) 0.0384(8) -0.0051(6) -0.0115(7) -0.0012(6)
C8 0.0343(8) 0.0212(6) 0.0366(8) -0.0025(6) -0.0112(6) 0.0035(6)
C9 0.0359(9) 0.0242(7) 0.0433(9) -0.0029(6) -0.0138(7) 0.0081(6)
C10 0.0339(8) 0.0239(7) 0.0295(7) -0.0046(6) -0.0054(6) 0.0016(5)
C11 0.0334(8) 0.0235(7) 0.0387(8) -0.0013(6) -0.0064(6) -0.0022(6)
C12 0.0305(8) 0.0268(7) 0.0390(8) -0.0003(6) -0.0074(6) -0.0005(6)
C13 0.0297(8) 0.0267(7) 0.0388(8) -0.0008(6) -0.0038(6) -0.0035(6)
C14 0.0307(8) 0.0258(7) 0.0433(8) -0.0026(6) -0.0081(7) -0.0019(6)
C15 0.0365(8) 0.0280(7) 0.0298(7) -0.0045(6) -0.0092(6) -0.0019(6)
C16 0.0291(8) 0.0269(7) 0.0327(7) -0.0069(6) -0.0083(6) -0.0023(6)
C17 0.0397(9) 0.0324(7) 0.0311(8) -0.0066(6) -0.0094(6) -0.0036(6)
C18 0.0451(9) 0.0324(8) 0.0381(8) -0.0083(7) -0.0170(7) 0.0053(6)
C19 0.0373(9) 0.0262(7) 0.0454(9) -0.0049(6) -0.0159(7) -0.0001(6)
C20 0.0250(7) 0.0295(7) 0.0379(8) -0.0059(6) -0.0080(6) -0.0051(6)
C21 0.0295(8) 0.0292(7) 0.0319(8) -0.0066(6) -0.0083(6) 0.0010(6)
C22 0.0297(8) 0.0356(8) 0.0416(8) -0.0007(6) -0.0113(7) -0.0080(6)
C23 0.0545(11) 0.0502(10) 0.0390(9) -0.0037(8) -0.0108(8) -0.0090(7)
C24 0.0506(11) 0.0626(11) 0.0459(10) -0.0050(9) -0.0063(8) -0.0198(8)
C25 0.0945(16) 0.0519(11) 0.0676(13) 0.0138(11) -0.0228(12) -0.0270(10)
C26 0.0671(12) 0.0368(9) 0.0506(10) 0.0005(8) -0.0076(9) -0.0114(7)
C27 0.0631(13) 0.0942(15) 0.0441(10) -0.0159(12) 0.0017(9) 0.0036(10)

loop_
_atom_type_symbol
_atom_type_description
_atom_type_scat_dispersion_real
_atom_type_scat_dispersion_imag
_atom_type_scat_source
C C 0.0033 0.0016 'International Tables Vol C Tables 4.2.6.8 and 6.1.1.4'
H H 0.0000 0.0000 'International Tables Vol C Tables 4.2.6.8 and 6.1.1.4'
N N 0.0061 0.0033 'International Tables Vol C Tables 4.2.6.8 and 6.1.1.4'
O O 0.0106 0.0060 'International Tables Vol C Tables 4.2.6.8 and 6.1.1.4'

loop_
_geom_angle_atom_site_label_1
_geom_angle_atom_site_label_2
_geom_angle_atom_site_label_3
_geom_angle_site_symmetry_1
_geom_angle_site_symmetry_3
_geom_angle
_geom_angle_publ_flag
C1 O1 C27 . . 116.01(13) ?
C1 N1 C9 . . 117.41(13) ?
C15 N2 C12 . . 109.07(10) ?
C15 N2 C13 . . 110.40(10) ?
C12 N2 C13 . . 110.58(10) ?
N1 C1 O1 . . 119.14(15) ?
N1 C1 C2 . . 124.76(16) ?
O1 C1 C2 . . 116.10(15) ?
C3 C2 C1 . . 118.13(16) ?
C3 C2 H2 . . 120.9 ?
C1 C2 H2 . . 120.9 ?
C2 C3 C4 . . 120.47(16) ?
C2 C3 H3 . . 119.8 ?
C4 C3 H3 . . 119.8 ?
C5 C4 C9 . . 119.15(14) ?
C5 C4 C3 . . 123.76(15) ?
C9 C4 C3 . . 117.07(15) ?
C6 C5 C4 . . 120.36(14) ?
C6 C5 H5 . . 119.8 ?
C4 C5 H5 . . 119.8 ?
C5 C6 C7 . . 120.26(15) ?
C5 C6 H6 . . 119.9 ?
C7 C6 H6 . . 119.9 ?
C8 C7 C6 . . 122.03(15) ?
C8 C7 H7 . . 119.0 ?
C6 C7 H7 . . 119.0 ?
C7 C8 C9 . . 117.94(13) ?
C7 C8 C10 . . 122.77(13) ?
C9 C8 C10 . . 119.28(12) ?
N1 C9 C4 . . 122.07(14) ?
N1 C9 C8 . . 117.72(13) ?
C4 C9 C8 . . 120.20(14) ?
C8 C10 C11 . . 114.28(11) ?
C8 C10 C14 . . 112.62(11) ?
C11 C10 C14 . . 108.35(11) ?
C8 C10 H10 . . 107.1 ?
C11 C10 H10 . . 107.1 ?
C14 C10 H10 . . 107.1 ?
C12 C11 C10 . . 110.69(11) ?
C12 C11 H11A . . 109.5 ?
C10 C11 H11A . . 109.5 ?
C12 C11 H11B . . 109.5 ?
C10 C11 H11B . . 109.5 ?
H11A C11 H11B . . 108.1 ?
N2 C12 C11 . . 111.93(11) ?
N2 C12 H12A . . 109.2 ?
C11 C12 H12A . . 109.2 ?
N2 C12 H12B . . 109.2 ?
C11 C12 H12B . . 109.2 ?
H12A C12 H12B . . 107.9 ?
N2 C13 C14 . . 111.93(11) ?
N2 C13 H13A . . 109.2 ?
C14 C13 H13A . . 109.2 ?
N2 C13 H13B . . 109.2 ?
C14 C13 H13B . . 109.2 ?
H13A C13 H13B . . 107.9 ?
C13 C14 C10 . . 110.27(11) ?
C13 C14 H14A . . 109.6 ?
C10 C14 H14A . . 109.6 ?
C13 C14 H14B . . 109.6 ?
C10 C14 H14B . . 109.6 ?
H14A C14 H14B . . 108.1 ?
N2 C15 C16 . . 114.10(11) ?
N2 C15 H15A . . 108.7 ?
C16 C15 H15A . . 108.7 ?
N2 C15 H15B . . 108.7 ?
C16 C15 H15B . . 108.7 ?
H15A C15 H15B . . 107.6 ?
C21 C16 C17 . . 118.61(12) ?
C21 C16 C15 . . 119.97(12) ?
C17 C16 C15 . . 121.41(12) ?
C18 C17 C16 . . 120.03(13) ?
C18 C17 H17 . . 120.0 ?
C16 C17 H17 . . 120.0 ?
C19 C18 C17 . . 120.64(13) ?
C19 C18 H18 . . 119.7 ?
C17 C18 H18 . . 119.7 ?
C18 C19 C20 . . 120.86(13) ?
C18 C19 H19 . . 119.6 ?
C20 C19 H19 . . 119.6 ?
C19 C20 C21 . . 117.63(12) ?
C19 C20 C22 . . 121.62(12) ?
C21 C20 C22 . . 120.75(12) ?
C16 C21 C20 . . 122.23(12) ?
C16 C21 H21 . . 118.9 ?
C20 C21 H21 . . 118.9 ?
C26 C22 C23 . . 110.50(13) ?
C26 C22 C20 . . 125.83(14) ?
C23 C22 C20 . . 123.61(13) ?
C22 C23 C24 . . 106.97(14) ?
C22 C23 H23A . . 110.3 ?
C24 C23 H23A . . 110.3 ?
C22 C23 H23B . . 110.3 ?
C24 C23 H23B . . 110.3 ?
H23A C23 H23B . . 108.6 ?
C23 C24 C25 . . 105.45(14) ?
C23 C24 H24A . . 110.7 ?
C25 C24 H24A . . 110.7 ?
C23 C24 H24B . . 110.7 ?
C25 C24 H24B . . 110.7 ?
H24A C24 H24B . . 108.8 ?
C26 C25 C24 . . 104.67(14) ?
C26 C25 H25A . . 110.8 ?
C24 C25 H25A . . 110.8 ?
C26 C25 H25B . . 110.8 ?
C24 C25 H25B . . 110.8 ?
H25A C25 H25B . . 108.9 ?
C22 C26 C25 . . 110.74(15) ?
C22 C26 H26 . . 124.6 ?
C25 C26 H26 . . 124.6 ?
O1 C27 H27C . . 109.5 ?
O1 C27 H27B . . 109.5 ?
H27C C27 H27B . . 109.5 ?
O1 C27 H27A . . 109.5 ?
H27C C27 H27A . . 109.5 ?
H27B C27 H27A . . 109.5 ?

loop_
_geom_bond_atom_site_label_1
_geom_bond_atom_site_label_2
_geom_bond_site_symmetry_2
_geom_bond_distance
_geom_bond_publ_flag
O1 C1 . 1.358(2) ?
O1 C27 . 1.433(2) ?
N1 C1 . 1.3060(19) ?
N1 C9 . 1.3804(19) ?
N2 C15 . 1.4631(16) ?
N2 C12 . 1.4649(16) ?
N2 C13 . 1.4656(17) ?
C1 C2 . 1.416(2) ?
C2 C3 . 1.346(2) ?
C2 H2 . 0.9500 ?
C3 C4 . 1.420(2) ?
C3 H3 . 0.9500 ?
C4 C5 . 1.407(2) ?
C4 C9 . 1.416(2) ?
C5 C6 . 1.360(2) ?
C5 H5 . 0.9500 ?
C6 C7 . 1.405(2) ?
C6 H6 . 0.9500 ?
C7 C8 . 1.3723(19) ?
C7 H7 . 0.9500 ?
C8 C9 . 1.424(2) ?
C8 C10 . 1.5137(19) ?
C10 C11 . 1.5220(19) ?
C10 C14 . 1.5310(18) ?
C10 H10 . 1.0000 ?
C11 C12 . 1.5214(19) ?
C11 H11A . 0.9900 ?
C11 H11B . 0.9900 ?
C12 H12A . 0.9900 ?
C12 H12B . 0.9900 ?
C13 C14 . 1.5175(19) ?
C13 H13A . 0.9900 ?
C13 H13B . 0.9900 ?
C14 H14A . 0.9900 ?
C14 H14B . 0.9900 ?
C15 C16 . 1.5140(18) ?
C15 H15A . 0.9900 ?
C15 H15B . 0.9900 ?
C16 C21 . 1.3873(18) ?
C16 C17 . 1.3951(18) ?
C17 C18 . 1.3873(19) ?
C17 H17 . 0.9500 ?
C18 C19 . 1.379(2) ?
C18 H18 . 0.9500 ?
C19 C20 . 1.3966(19) ?
C19 H19 . 0.9500 ?
C20 C21 . 1.4001(18) ?
C20 C22 . 1.4721(19) ?
C21 H21 . 0.9500 ?
C22 C26 . 1.381(2) ?
C22 C23 . 1.450(2) ?
C23 C24 . 1.518(2) ?
C23 H23A . 0.9900 ?
C23 H23B . 0.9900 ?
C24 C25 . 1.522(3) ?
C24 H24A . 0.9900 ?
C24 H24B . 0.9900 ?
C25 C26 . 1.495(2) ?
C25 H25A . 0.9900 ?
C25 H25B . 0.9900 ?
C26 H26 . 0.9500 ?
C27 H27C . 0.9800 ?
C27 H27B . 0.9800 ?
C27 H27A . 0.9800 ?

loop_
_geom_hbond_atom_site_label_D
_geom_hbond_atom_site_label_H
_geom_hbond_atom_site_label_A
_geom_hbond_site_symmetry_A
_geom_hbond_distance_DH
_geom_hbond_distance_HA
_geom_hbond_distance_DA
_geom_hbond_angle_DHA
_geom_hbond_publ_flag
C18 H18 CgB 1_565 0.95 2.97 3.661(2) 131 yes

loop_
_geom_torsion_atom_site_label_1
_geom_torsion_atom_site_label_2
_geom_torsion_atom_site_label_3
_geom_torsion_atom_site_label_4
_geom_torsion_site_symmetry_1
_geom_torsion_site_symmetry_2
_geom_torsion_site_symmetry_3
_geom_torsion_site_symmetry_4
_geom_torsion
_geom_torsion_publ_flag
C9 N1 C1 O1 . . . . -177.72(13) ?
C9 N1 C1 C2 . . . . 1.3(2) ?
C27 O1 C1 N1 . . . . 4.3(2) ?
C27 O1 C1 C2 . . . . -174.73(14) ?
N1 C1 C2 C3 . . . . -2.6(2) ?
O1 C1 C2 C3 . . . . 176.38(14) ?
C1 C2 C3 C4 . . . . 0.9(2) ?
C2 C3 C4 C5 . . . . -179.87(15) ?
C2 C3 C4 C9 . . . . 1.8(2) ?
C9 C4 C5 C6 . . . . 1.5(2) ?
C3 C4 C5 C6 . . . . -176.80(14) ?
C4 C5 C6 C7 . . . . 0.6(2) ?
C5 C6 C7 C8 . . . . -1.3(2) ?
C6 C7 C8 C9 . . . . -0.1(2) ?
C6 C7 C8 C10 . . . . 178.45(13) ?
C1 N1 C9 C4 . . . . 1.77(19) ?
C1 N1 C9 C8 . . . . -177.04(12) ?
C5 C4 C9 N1 . . . . 178.34(13) ?
C3 C4 C9 N1 . . . . -3.28(19) ?
C5 C4 C9 C8 . . . . -2.9(2) ?
C3 C4 C9 C8 . . . . 175.50(12) ?
C7 C8 C9 N1 . . . . -178.98(12) ?
C10 C8 C9 N1 . . . . 2.42(18) ?
C7 C8 C9 C4 . . . . 2.19(18) ?
C10 C8 C9 C4 . . . . -176.41(12) ?
C7 C8 C10 C11 . . . . -27.88(18) ?
C9 C8 C10 C11 . . . . 150.65(12) ?
C7 C8 C10 C14 . . . . 96.33(16) ?
C9 C8 C10 C14 . . . . -85.14(15) ?
C8 C10 C11 C12 . . . . -177.56(11) ?
C14 C10 C11 C12 . . . . 55.98(14) ?
C15 N2 C12 C11 . . . . 178.62(11) ?
C13 N2 C12 C11 . . . . 57.05(14) ?
C10 C11 C12 N2 . . . . -57.40(15) ?
C15 N2 C13 C14 . . . . -178.41(11) ?
C12 N2 C13 C14 . . . . -57.62(14) ?
N2 C13 C14 C10 . . . . 58.07(15) ?
C8 C10 C14 C13 . . . . 176.30(12) ?
C11 C10 C14 C13 . . . . -56.28(15) ?
C12 N2 C15 C16 . . . . 176.08(11) ?
C13 N2 C15 C16 . . . . -62.24(15) ?
N2 C15 C16 C21 . . . . 137.35(13) ?
N2 C15 C16 C17 . . . . -43.88(18) ?
C21 C16 C17 C18 . . . . 0.3(2) ?
C15 C16 C17 C18 . . . . -178.47(14) ?
C16 C17 C18 C19 . . . . -0.1(2) ?
C17 C18 C19 C20 . . . . 0.2(2) ?
C18 C19 C20 C21 . . . . -0.5(2) ?
C18 C19 C20 C22 . . . . 179.07(14) ?
C17 C16 C21 C20 . . . . -0.7(2) ?
C15 C16 C21 C20 . . . . 178.14(13) ?
C19 C20 C21 C16 . . . . 0.8(2) ?
C22 C20 C21 C16 . . . . -178.83(13) ?
C19 C20 C22 C26 . . . . -14.8(2) ?
C21 C20 C22 C26 . . . . 164.79(15) ?
C19 C20 C22 C23 . . . . 168.27(15) ?
C21 C20 C22 C23 . . . . -12.2(2) ?
C26 C22 C23 C24 . . . . 6.9(2) ?
C20 C22 C23 C24 . . . . -175.72(14) ?
C22 C23 C24 C25 . . . . -12.1(2) ?
C23 C24 C25 C26 . . . . 12.6(2) ?
C23 C22 C26 C25 . . . . 1.4(2) ?
C20 C22 C26 C25 . . . . -175.90(16) ?
C24 C25 C26 C22 . . . . -9.0(2) ?

_cod_database_fobs_code 2243779
